data_7062547
loop_
_publ_author_name
'Shvanskaya, Larisa'
'Krikunova, Polina'
'Nikolaeva, Irina'
'Lyssenko, Konstantin'
'Pokryshkin, Nikolay'
'Timoshenko, Victor'

_publ_section_title
;
 Novel bismuth oxosalts, \b-Bi3O3(VO4) and KBi5O5(PO4)2: synthesis and
 effect of hydrothermal pressure on the crystal structure
;
_journal_issue 29
_journal_name_full 'New Journal of Chemistry'
_journal_page_first 13911
_journal_page_last 13917
_journal_paper_doi 10.1039/D3NJ02060F
_journal_volume 47
_journal_year 2023
_chemical_formula_moiety 'Bi10 O26 P4, 2(K)'
_chemical_formula_sum 'Bi2.5 K0.5 O6.5 P'
_chemical_formula_weight 676.97
_chemical_name_common 'potassium bismuth oxophosphate'
_chemical_name_systematic 'potassium pentabismuth pentaoxo-diphosphate'
_space_group_crystal_system monoclinic
_space_group_IT_number 14
_space_group_name_Hall '-P 2ybc'
_space_group_name_H-M_alt 'P 1 21/c 1'
_audit_creation_method SHELXL-2018/3
_audit_update_record
;
2023-04-27 deposited with the CCDC.	2023-07-05 downloaded from the CCDC.
;
_cell_angle_alpha 90
_cell_angle_beta 95.697(2)
_cell_angle_gamma 90
_cell_formula_units_Z 8
_cell_length_a 8.0264(6)
_cell_length_b 5.4616(4)
_cell_length_c 27.769(2)
_cell_measurement_reflns_used 3036
_cell_measurement_temperature 100(2)
_cell_measurement_theta_max 30.14
_cell_measurement_theta_min 2.502
_cell_volume 1211.30(15)
_computing_structure_refinement 'SHELXL-2018/3 (Sheldrick, 2018)'
_diffrn_ambient_temperature 100(2)
_diffrn_measured_fraction_theta_full 0.999
_diffrn_measured_fraction_theta_max 0.999
_diffrn_measurement_device_type 'Bruker D8 Quest with Photon III detector'
_diffrn_measurement_method '\w shutterless scans'
_diffrn_radiation_type MoK\a
_diffrn_radiation_wavelength 0.71073
_diffrn_reflns_av_R_equivalents 0.0591
_diffrn_reflns_av_unetI/netI 0.0458
_diffrn_reflns_Laue_measured_fraction_full 0.999
_diffrn_reflns_Laue_measured_fraction_max 0.999
_diffrn_reflns_limit_h_max 11
_diffrn_reflns_limit_h_min -11
_diffrn_reflns_limit_k_max 7
_diffrn_reflns_limit_k_min -7
_diffrn_reflns_limit_l_max 39
_diffrn_reflns_limit_l_min -39
_diffrn_reflns_number 18253
_diffrn_reflns_point_group_measured_fraction_full 0.999
_diffrn_reflns_point_group_measured_fraction_max 0.999
_diffrn_reflns_theta_full 25.242
_diffrn_reflns_theta_max 29.998
_diffrn_reflns_theta_min 2.550
_diffrn_source 'micro-focus sealed X-ray tube'
_exptl_absorpt_coefficient_mu 73.077
_exptl_absorpt_correction_T_max 0.0300
_exptl_absorpt_correction_T_min 0.0032
_exptl_absorpt_correction_type numerical
_exptl_absorpt_process_details
;
 SADABS 2016/2: Krause, L., Herbst-Irmer, R., Sheldrick G.M. & Stalke D.,
 J. Appl. Cryst. 48 (2015) 3-10
;
_exptl_crystal_colour colorless
_exptl_crystal_density_diffrn 7.424
_exptl_crystal_description needle
_exptl_crystal_F_000 2272
_exptl_crystal_size_max 0.246
_exptl_crystal_size_mid 0.045
_exptl_crystal_size_min 0.036
_refine_diff_density_max 1.706
_refine_diff_density_min -2.103
_refine_diff_density_rms 0.431
_refine_ls_extinction_method none
_refine_ls_goodness_of_fit_ref 1.037
_refine_ls_hydrogen_treatment undef
_refine_ls_matrix_type full
_refine_ls_number_parameters 190
_refine_ls_number_reflns 3544
_refine_ls_number_restraints 0
_refine_ls_restrained_S_all 1.037
_refine_ls_R_factor_all 0.0485
_refine_ls_R_factor_gt 0.0330
_refine_ls_shift/su_max 0.001
_refine_ls_shift/su_mean 0.000
_refine_ls_structure_factor_coef Fsqd
_refine_ls_weighting_details 'w=1/[\s^2^(Fo^2^)+(0.0245P)^2^] where P=(Fo^2^+2Fc^2^)/3'
_refine_ls_weighting_scheme calc
_refine_ls_wR_factor_gt 0.0695
_refine_ls_wR_factor_ref 0.0765
_reflns_Friedel_coverage 0.000
_reflns_number_gt 2660
_reflns_number_total 3544
_reflns_threshold_expression 'I > 2\s(I)'
_cod_data_source_file d3nj02060f2.cif
_cod_data_source_block shelx
_cod_depositor_comments 'Adding full bibliography for 7062547--7062548.cif.'
_cod_original_cell_volume 1211.29(16)
_cod_original_sg_symbol_H-M 'P 21/c'
_cod_original_formula_sum 'Bi2.50 K0.50 O6.50 P'
_cod_database_code 7062547
_shelx_shelxl_version_number 2018/3
_shelx_space_group_comment
;
The symmetry employed for this shelxl refinement is uniquely defined
by the following loop, which should always be used as a source of
symmetry information in preference to the above space-group names.
They are only intended as comments.
;
_shelx_estimated_absorpt_t_min 0.020
_shelx_estimated_absorpt_t_max 0.179

loop_
_space_group_symop_operation_xyz
'x, y, z'
'-x, y+1/2, -z+1/2'
'-x, -y, -z'
'x, -y-1/2, z-1/2'

loop_
_atom_site_label
_atom_site_type_symbol
_atom_site_fract_x
_atom_site_fract_y
_atom_site_fract_z
_atom_site_U_iso_or_equiv
_atom_site_adp_type
_atom_site_occupancy
_atom_site_site_symmetry_order
_atom_site_calc_flag
_atom_site_refinement_flags_posn
_atom_site_refinement_flags_adp
_atom_site_refinement_flags_occupancy
_atom_site_disorder_assembly
_atom_site_disorder_group
Bi1 Bi 0.75015(5) 0.23531(8) 0.18195(2) 0.01367(9) Uani 1 1 d . . . . .
Bi2 Bi 0.66151(5) -0.27431(7) 0.26817(2) 0.01350(9) Uani 1 1 d . . . . .
Bi3 Bi 0.47168(5) 0.74076(8) 0.14293(2) 0.01339(9) Uani 1 1 d . . . . .
Bi4 Bi 0.51586(5) 0.24546(7) 0.06731(2) 0.01330(9) Uani 1 1 d . . . . .
Bi5 Bi 1.09254(5) 0.25282(8) 0.10042(2) 0.01373(9) Uani 1 1 d . . . . .
K1 K 0.8321(3) 0.7477(4) 0.05149(9) 0.0177(4) Uani 1 1 d . . . . .
P1 P 1.0474(3) -0.2550(5) 0.18737(10) 0.0119(5) Uani 1 1 d . . . . .
P2 P 0.2438(4) 0.7688(5) 0.02573(10) 0.0151(5) Uani 1 1 d . . . . .
O1 O 1.0489(11) -0.1033(14) 0.1405(3) 0.0182(17) Uani 1 1 d . . . . .
O2 O 1.0611(10) -0.5274(13) 0.1744(3) 0.0166(16) Uani 1 1 d . . . . .
O3 O 0.8839(10) -0.2062(14) 0.2105(3) 0.0184(16) Uani 1 1 d . . . . .
O4 O 1.2043(11) -0.1837(14) 0.2226(3) 0.0182(17) Uani 1 1 d . . . . .
O5 O 0.4297(10) 0.7634(15) 0.0465(3) 0.0188(16) Uani 1 1 d . . . . .
O6 O 0.1653(11) 1.0131(14) 0.0388(3) 0.0179(17) Uani 1 1 d . . . . .
O7 O 0.1539(12) 0.5562(15) 0.0459(3) 0.0219(19) Uani 1 1 d . . . . .
O8 O 0.2335(9) 0.7536(14) -0.0295(3) 0.0162(15) Uani 1 1 d . . . . .
O9 O 0.6528(10) 0.4879(13) 0.1164(3) 0.0136(16) Uani 1 1 d . . . . .
O10 O 0.6504(10) 0.0022(13) 0.1175(3) 0.0138(17) Uani 1 1 d . . . . .
O11 O 0.5578(11) -0.0034(13) 0.2085(3) 0.0168(17) Uani 1 1 d . . . . .
O12 O 0.5650(11) 0.5051(13) 0.2060(3) 0.0136(16) Uani 1 1 d . . . . .
O13 O 0.3395(10) 0.2472(14) 0.1260(3) 0.0187(16) Uani 1 1 d . . . . .

loop_
_atom_site_aniso_label
_atom_site_aniso_U_11
_atom_site_aniso_U_22
_atom_site_aniso_U_33
_atom_site_aniso_U_23
_atom_site_aniso_U_13
_atom_site_aniso_U_12
Bi1 0.01306(18) 0.01429(18) 0.01384(17) 0.00010(16) 0.00226(14) 0.00001(15)
Bi2 0.01400(18) 0.01332(17) 0.01317(17) -0.00010(16) 0.00123(14) -0.00044(15)
Bi3 0.01350(18) 0.01360(17) 0.01317(17) 0.00020(16) 0.00174(14) 0.00023(15)
Bi4 0.01376(18) 0.01361(17) 0.01264(17) -0.00028(16) 0.00187(14) 0.00010(15)
Bi5 0.01318(18) 0.01495(18) 0.01316(17) 0.00007(15) 0.00180(14) 0.00031(14)
K1 0.0196(11) 0.0150(10) 0.0187(11) 0.0006(10) 0.0024(9) 0.0002(9)
P1 0.0104(11) 0.0124(11) 0.0130(12) 0.0018(11) 0.0017(9) 0.0001(10)
P2 0.0198(13) 0.0137(12) 0.0117(12) 0.0004(11) 0.0018(10) 0.0006(11)
O1 0.022(4) 0.023(4) 0.010(4) 0.006(3) 0.002(3) 0.001(3)
O2 0.015(4) 0.017(4) 0.018(4) 0.000(3) 0.002(3) 0.002(3)
O3 0.014(4) 0.025(4) 0.016(4) 0.001(3) -0.001(3) 0.002(3)
O4 0.028(5) 0.015(4) 0.011(4) 0.002(3) 0.005(3) -0.004(3)
O5 0.016(4) 0.017(4) 0.023(4) -0.004(3) 0.000(3) 0.005(3)
O6 0.020(4) 0.020(4) 0.015(4) -0.007(3) 0.003(3) 0.005(3)
O7 0.029(5) 0.024(4) 0.015(4) 0.006(3) 0.008(4) 0.001(4)
O8 0.013(4) 0.023(4) 0.013(3) -0.001(3) 0.005(3) -0.002(3)
O9 0.009(4) 0.017(4) 0.014(4) 0.004(3) -0.002(3) -0.001(3)
O10 0.013(4) 0.014(3) 0.014(4) 0.000(3) 0.000(3) -0.003(3)
O11 0.015(4) 0.015(4) 0.020(4) 0.000(3) 0.003(3) 0.002(3)
O12 0.020(4) 0.013(3) 0.007(4) -0.002(3) 0.000(3) 0.002(3)
O13 0.014(4) 0.023(4) 0.020(4) 0.000(4) 0.005(3) 0.004(3)

loop_
_atom_type_symbol
_atom_type_description
_atom_type_scat_dispersion_real
_atom_type_scat_dispersion_imag
_atom_type_scat_source
O O 0.0106 0.0060 'International Tables Vol C Tables 4.2.6.8 and 6.1.1.4'
P P 0.1023 0.0942 'International Tables Vol C Tables 4.2.6.8 and 6.1.1.4'
K K 0.2009 0.2494 'International Tables Vol C Tables 4.2.6.8 and 6.1.1.4'
Bi Bi -4.1077 10.2566 'International Tables Vol C Tables 4.2.6.8 and 6.1.1.4'

loop_
_geom_angle_atom_site_label_1
_geom_angle_atom_site_label_2
_geom_angle_atom_site_label_3
_geom_angle
_geom_angle_site_symmetry_1
_geom_angle_site_symmetry_3
_geom_angle_publ_flag
O11 Bi1 O12 77.4(3) . . ?
O11 Bi1 O10 74.3(3) . . ?
O12 Bi1 O10 114.2(3) . . ?
O11 Bi1 O9 114.6(3) . . ?
O12 Bi1 O9 70.5(3) . . ?
O10 Bi1 O9 69.9(3) . . ?
O11 Bi1 O4 78.3(3) . 2_755 ?
O12 Bi1 O4 68.0(3) . 2_755 ?
O10 Bi1 O4 150.9(3) . 2_755 ?
O9 Bi1 O4 132.1(3) . 2_755 ?
O11 Bi1 O3 69.4(3) . . ?
O12 Bi1 O3 138.5(3) . . ?
O10 Bi1 O3 80.3(3) . . ?
O9 Bi1 O3 146.5(3) . . ?
O4 Bi1 O3 81.2(2) 2_755 . ?
O11 Bi1 Bi4 89.0(2) . . ?
O12 Bi1 Bi4 87.1(2) . . ?
O10 Bi1 Bi4 35.53(19) . . ?
O9 Bi1 Bi4 35.72(19) . . ?
O4 Bi1 Bi4 153.87(18) 2_755 . ?
O3 Bi1 Bi4 115.76(17) . . ?
O11 Bi1 Bi3 39.0(2) . 1_545 ?
O12 Bi1 Bi3 99.9(2) . 1_545 ?
O10 Bi1 Bi3 35.39(19) . 1_545 ?
O9 Bi1 Bi3 93.34(19) . 1_545 ?
O4 Bi1 Bi3 116.19(17) 2_755 1_545 ?
O3 Bi1 Bi3 68.82(17) . 1_545 ?
Bi4 Bi1 Bi3 58.808(11) . 1_545 ?
O11 Bi1 Bi3 96.8(2) . . ?
O12 Bi1 Bi3 35.6(2) . . ?
O10 Bi1 Bi3 91.9(2) . . ?
O9 Bi1 Bi3 34.98(19) . . ?
O4 Bi1 Bi3 100.86(17) 2_755 . ?
O3 Bi1 Bi3 165.45(17) . . ?
Bi4 Bi1 Bi3 57.656(11) . . ?
Bi3 Bi1 Bi3 97.728(14) 1_545 . ?
O12 Bi2 O11 72.6(3) 1_545 2_645 ?
O12 Bi2 O11 73.3(3) 1_545 . ?
O11 Bi2 O11 108.51(18) 2_645 . ?
O12 Bi2 O4 72.6(3) 1_545 2_745 ?
O11 Bi2 O4 79.5(3) 2_645 2_745 ?
O11 Bi2 O4 140.4(3) . 2_745 ?
O12 Bi2 O12 110.38(16) 1_545 2_645 ?
O11 Bi2 O12 70.0(3) 2_645 2_645 ?
O11 Bi2 O12 66.4(3) . 2_645 ?
O4 Bi2 O12 146.1(3) 2_745 2_645 ?
O12 Bi2 O3 78.4(3) 1_545 . ?
O11 Bi2 O3 149.3(3) 2_645 . ?
O11 Bi2 O3 71.4(3) . . ?
O4 Bi2 O3 82.6(3) 2_745 . ?
O12 Bi2 O3 131.3(2) 2_645 . ?
O12 Bi2 Bi3 34.8(2) 1_545 1_545 ?
O11 Bi2 Bi3 91.2(2) 2_645 1_545 ?
O11 Bi2 Bi3 38.6(2) . 1_545 ?
O4 Bi2 Bi3 104.68(19) 2_745 1_545 ?
O12 Bi2 Bi3 90.71(19) 2_645 1_545 ?
O3 Bi2 Bi3 69.47(18) . 1_545 ?
O9 Bi3 O10 79.9(3) . 1_565 ?
O9 Bi3 O12 73.7(3) . . ?
O10 Bi3 O12 116.6(3) 1_565 . ?
O9 Bi3 O11 119.0(3) . 1_565 ?
O10 Bi3 O11 73.1(3) 1_565 1_565 ?
O12 Bi3 O11 71.6(3) . 1_565 ?
O9 Bi3 O5 73.3(3) . . ?
O10 Bi3 O5 70.6(3) 1_565 . ?
O12 Bi3 O5 144.1(3) . . ?
O11 Bi3 O5 138.6(3) 1_565 . ?
O9 Bi3 Bi4 36.0(2) . . ?
O10 Bi3 Bi4 101.8(2) 1_565 . ?
O12 Bi3 Bi4 88.79(19) . . ?
O11 Bi3 Bi4 153.7(2) 1_565 . ?
O5 Bi3 Bi4 55.82(17) . . ?
O9 Bi3 Bi4 100.7(2) . 1_565 ?
O10 Bi3 Bi4 35.5(2) 1_565 1_565 ?
O12 Bi3 Bi4 150.9(2) . 1_565 ?
O11 Bi3 Bi4 87.6(2) 1_565 1_565 ?
O5 Bi3 Bi4 51.13(17) . 1_565 ?
Bi4 Bi3 Bi4 103.208(15) . 1_565 ?
O9 Bi3 Bi1 99.3(2) . 1_565 ?
O10 Bi3 Bi1 37.0(2) 1_565 1_565 ?
O12 Bi3 Bi1 92.7(2) . 1_565 ?
O11 Bi3 Bi1 36.3(2) 1_565 1_565 ?
O5 Bi3 Bi1 106.25(18) . 1_565 ?
Bi4 Bi3 Bi1 132.054(15) . 1_565 ?
Bi4 Bi3 Bi1 59.596(12) 1_565 1_565 ?
O9 Bi3 Bi1 38.1(2) . . ?
O10 Bi3 Bi1 100.8(2) 1_565 . ?
O12 Bi3 Bi1 35.5(2) . . ?
O11 Bi3 Bi1 95.5(2) 1_565 . ?
O5 Bi3 Bi1 110.23(16) . . ?
Bi4 Bi3 Bi1 59.506(12) . . ?
Bi4 Bi3 Bi1 132.663(15) 1_565 . ?
Bi1 Bi3 Bi1 97.728(15) 1_565 . ?
O9 Bi3 Bi2 94.5(2) . 1_565 ?
O10 Bi3 Bi2 95.5(2) 1_565 1_565 ?
O12 Bi3 Bi2 33.75(19) . 1_565 ?
O11 Bi3 Bi2 38.0(2) 1_565 1_565 ?
O5 Bi3 Bi2 162.69(17) . 1_565 ?
Bi4 Bi3 Bi2 120.057(15) . 1_565 ?
Bi4 Bi3 Bi2 122.018(15) 1_565 1_565 ?
Bi1 Bi3 Bi2 62.836(11) 1_565 1_565 ?
Bi1 Bi3 Bi2 61.012(11) . 1_565 ?
O9 Bi3 K1 41.5(2) . . ?
O10 Bi3 K1 42.1(2) 1_565 . ?
O12 Bi3 K1 107.0(2) . . ?
O11 Bi3 K1 108.0(2) 1_565 . ?
O5 Bi3 K1 52.78(17) . . ?
Bi4 Bi3 K1 60.19(3) . . ?
Bi4 Bi3 K1 59.60(3) 1_565 . ?
Bi1 Bi3 K1 73.74(4) 1_565 . ?
Bi1 Bi3 K1 74.78(4) . . ?
Bi2 Bi3 K1 109.98(4) 1_565 . ?
O9 Bi4 O10 76.9(3) . . ?
O9 Bi4 O13 81.7(3) . . ?
O10 Bi4 O13 81.0(3) . . ?
O9 Bi4 O8 82.8(3) . 3_665 ?
O10 Bi4 O8 83.9(3) . 3_665 ?
O13 Bi4 O8 160.5(3) . 3_665 ?
O9 Bi4 Bi3 37.1(2) . . ?
O10 Bi4 Bi3 99.5(2) . . ?
O13 Bi4 Bi3 56.7(2) . . ?
O8 Bi4 Bi3 114.27(18) 3_665 . ?
O9 Bi4 Bi3 100.5(2) . 1_545 ?
O10 Bi4 Bi3 36.4(2) . 1_545 ?
O13 Bi4 Bi3 57.6(2) . 1_545 ?
O8 Bi4 Bi3 114.20(19) 3_665 1_545 ?
Bi3 Bi4 Bi3 103.208(15) . 1_545 ?
O9 Bi4 Bi1 40.3(2) . . ?
O10 Bi4 Bi1 38.2(2) . . ?
O13 Bi4 Bi1 70.5(2) . . ?
O8 Bi4 Bi1 90.00(19) 3_665 . ?
Bi3 Bi4 Bi1 62.838(12) . . ?
Bi3 Bi4 Bi1 61.595(12) 1_545 . ?
O9 Bi4 Bi5 105.6(2) . 1_455 ?
O10 Bi4 Bi5 105.5(2) . 1_455 ?
O13 Bi4 Bi5 31.1(2) . 1_455 ?
O8 Bi4 Bi5 168.38(19) 3_665 1_455 ?
Bi3 Bi4 Bi5 71.404(12) . 1_455 ?
Bi3 Bi4 Bi5 72.672(12) 1_545 1_455 ?
Bi1 Bi4 Bi5 101.602(14) . 1_455 ?
O9 Bi4 K1 102.3(2) . 1_545 ?
O10 Bi4 K1 47.7(2) . 1_545 ?
O13 Bi4 K1 124.3(2) . 1_545 ?
O8 Bi4 K1 48.47(19) 3_665 1_545 ?
Bi3 Bi4 K1 138.02(4) . 1_545 ?
Bi3 Bi4 K1 67.20(4) 1_545 1_545 ?
Bi1 Bi4 K1 77.86(4) . 1_545 ?
Bi5 Bi4 K1 134.35(4) 1_455 1_545 ?
O9 Bi4 K1 46.7(2) . . ?
O10 Bi4 K1 103.0(2) . . ?
O13 Bi4 K1 123.7(2) . . ?
O8 Bi4 K1 48.46(18) 3_665 . ?
Bi3 Bi4 K1 67.38(4) . . ?
Bi3 Bi4 K1 138.33(4) 1_545 . ?
Bi1 Bi4 K1 79.23(4) . . ?
Bi5 Bi4 K1 132.82(4) 1_455 . ?
K1 Bi4 K1 92.40(5) 1_545 . ?
O9 Bi4 K1 140.9(2) . 3_665 ?
O10 Bi4 K1 142.1(2) . 3_665 ?
O13 Bi4 K1 98.9(2) . 3_665 ?
O8 Bi4 K1 100.62(19) 3_665 3_665 ?
Bi3 Bi4 K1 112.18(4) . 3_665 ?
Bi3 Bi4 K1 112.79(3) 1_545 3_665 ?
Bi1 Bi4 K1 169.37(4) . 3_665 ?
Bi5 Bi4 K1 67.78(4) 1_455 3_665 ?
K1 Bi4 K1 108.95(4) 1_545 3_665 ?
K1 Bi4 K1 108.07(4) . 3_665 ?
O13 Bi5 O6 86.6(3) 1_655 1_645 ?
O13 Bi5 O1 90.5(3) 1_655 . ?
O6 Bi5 O1 86.5(3) 1_645 . ?
O13 Bi5 O7 88.7(3) 1_655 1_655 ?
O6 Bi5 O7 80.5(3) 1_645 1_655 ?
O1 Bi5 O7 167.0(3) . 1_655 ?
O13 Bi5 O2 83.7(3) 1_655 1_565 ?
O6 Bi5 O2 169.1(3) 1_645 1_565 ?
O1 Bi5 O2 88.5(3) . 1_565 ?
O7 Bi5 O2 104.3(3) 1_655 1_565 ?
O13 Bi5 K1 130.6(2) 1_655 . ?
O6 Bi5 K1 109.3(2) 1_645 . ?
O1 Bi5 K1 135.4(2) . . ?
O7 Bi5 K1 51.2(2) 1_655 . ?
O2 Bi5 K1 80.92(19) 1_565 . ?
O13 Bi5 Bi4 35.0(2) 1_655 1_655 ?
O6 Bi5 Bi4 58.9(2) 1_645 1_655 ?
O1 Bi5 Bi4 108.0(2) . 1_655 ?
O7 Bi5 Bi4 65.0(2) 1_655 1_655 ?
O2 Bi5 Bi4 113.8(2) 1_565 1_655 ?
K1 Bi5 Bi4 116.01(4) . 1_655 ?
O13 Bi5 K1 128.4(2) 1_655 1_545 ?
O6 Bi5 K1 57.6(2) 1_645 1_545 ?
O1 Bi5 K1 55.0(2) . 1_545 ?
O7 Bi5 K1 116.5(2) 1_655 1_545 ?
O2 Bi5 K1 126.1(2) 1_565 1_545 ?
K1 Bi5 K1 97.92(6) . 1_545 ?
Bi4 Bi5 K1 114.63(4) 1_655 1_545 ?
O13 Bi5 K1 96.6(2) 1_655 3_765 ?
O6 Bi5 K1 36.3(2) 1_645 3_765 ?
O1 Bi5 K1 121.2(2) . 3_765 ?
O7 Bi5 K1 46.1(2) 1_655 3_765 ?
O2 Bi5 K1 150.21(19) 1_565 3_765 ?
K1 Bi5 K1 76.36(6) . 3_765 ?
Bi4 Bi5 K1 61.61(3) 1_655 3_765 ?
K1 Bi5 K1 76.47(5) 1_545 3_765 ?
O9 K1 O7 112.4(2) . 1_655 ?
O9 K1 O10 60.0(2) . 1_565 ?
O7 K1 O10 139.3(3) 1_655 1_565 ?
O9 K1 O6 148.6(3) . 3_675 ?
O7 K1 O6 92.0(2) 1_655 3_675 ?
O10 K1 O6 113.5(2) 1_565 3_675 ?
O9 K1 O8 122.0(2) . 3_675 ?
O7 K1 O8 120.0(2) 1_655 3_675 ?
O10 K1 O8 64.4(2) 1_565 3_675 ?
O6 K1 O8 51.8(2) 3_675 3_675 ?
O9 K1 O8 63.5(2) . 3_665 ?
O7 K1 O8 77.4(2) 1_655 3_665 ?
O10 K1 O8 121.2(2) 1_565 3_665 ?
O6 K1 O8 105.8(2) 3_675 3_665 ?
O8 K1 O8 148.7(3) 3_675 3_665 ?
O9 K1 O1 84.3(2) . 1_565 ?
O7 K1 O1 71.6(2) 1_655 1_565 ?
O10 K1 O1 67.9(2) 1_565 1_565 ?
O6 K1 O1 123.5(2) 3_675 1_565 ?
O8 K1 O1 89.8(2) 3_675 1_565 ?
O8 K1 O1 121.3(2) 3_665 1_565 ?
O9 K1 O6 144.7(3) . 1_655 ?
O7 K1 O6 50.0(2) 1_655 1_655 ?
O10 K1 O6 110.6(2) 1_565 1_655 ?
O6 K1 O6 66.4(3) 3_675 1_655 ?
O8 K1 O6 70.7(2) 3_675 1_655 ?
O8 K1 O6 124.8(2) 3_665 1_655 ?
O1 K1 O6 61.8(2) 1_565 1_655 ?
O9 K1 O7 110.2(2) . 3_665 ?
O7 K1 O7 69.4(3) 1_655 3_665 ?
O10 K1 O7 150.8(3) 1_565 3_665 ?
O6 K1 O7 58.9(2) 3_675 3_665 ?
O8 K1 O7 109.9(2) 3_675 3_665 ?
O8 K1 O7 48.5(2) 3_665 3_665 ?
O1 K1 O7 141.0(2) 1_565 3_665 ?
O6 K1 O7 92.5(2) 1_655 3_665 ?
O9 K1 O5 57.6(2) . . ?
O7 K1 O5 158.8(2) 1_655 . ?
O10 K1 O5 55.5(2) 1_565 . ?
O6 K1 O5 92.6(2) 3_675 . ?
O8 K1 O5 78.5(2) 3_675 . ?
O8 K1 O5 81.5(2) 3_665 . ?
O1 K1 O5 121.8(2) 1_565 . ?
O6 K1 O5 149.0(2) 1_655 . ?
O7 K1 O5 95.6(2) 3_665 . ?
O9 K1 P2 136.37(19) . 3_675 ?
O7 K1 P2 111.17(19) 1_655 3_675 ?
O10 K1 P2 87.46(17) 1_565 3_675 ?
O6 K1 P2 26.33(16) 3_675 3_675 ?
O8 K1 P2 26.25(16) 3_675 3_675 ?
O8 K1 P2 126.26(18) 3_665 3_675 ?
O1 K1 P2 111.16(17) 1_565 3_675 ?
O6 K1 P2 70.65(17) 1_655 3_675 ?
O7 K1 P2 83.62(16) 3_665 3_675 ?
O5 K1 P2 80.62(16) . 3_675 ?
O9 K1 P2 135.56(18) . 1_655 ?
O7 K1 P2 25.22(17) 1_655 1_655 ?
O10 K1 P2 133.30(18) 1_565 1_655 ?
O6 K1 P2 73.11(19) 3_675 1_655 ?
O8 K1 P2 94.86(17) 3_675 1_655 ?
O8 K1 P2 98.55(17) 3_665 1_655 ?
O1 K1 P2 70.84(17) 1_565 1_655 ?
O6 K1 P2 26.40(14) 1_655 1_655 ?
O7 K1 P2 74.11(18) 3_665 1_655 ?
O5 K1 P2 165.24(17) . 1_655 ?
P2 K1 P2 87.64(9) 3_675 1_655 ?
O2 P1 O3 110.4(5) . . ?
O2 P1 O1 108.4(5) . . ?
O3 P1 O1 109.6(5) . . ?
O2 P1 O4 108.4(5) . . ?
O3 P1 O4 111.3(5) . . ?
O1 P1 O4 108.7(5) . . ?
O7 P2 O8 110.5(5) . . ?
O7 P2 O6 111.1(5) . . ?
O8 P2 O6 107.6(5) . . ?
O7 P2 O5 109.1(5) . . ?
O8 P2 O5 109.1(4) . . ?
O6 P2 O5 109.4(5) . . ?
O7 P2 K1 140.1(4) . 3_675 ?
O8 P2 K1 54.9(3) . 3_675 ?
O6 P2 K1 54.9(3) . 3_675 ?
O5 P2 K1 110.8(3) . 3_675 ?
O7 P2 K1 52.6(4) . 1_455 ?
O8 P2 K1 104.4(3) . 1_455 ?
O6 P2 K1 63.6(3) . 1_455 ?
O5 P2 K1 146.1(3) . 1_455 ?
K1 P2 K1 92.36(9) 3_675 1_455 ?
O7 P2 K1 63.4(3) . 3_665 ?
O8 P2 K1 50.5(3) . 3_665 ?
O6 P2 K1 141.4(4) . 3_665 ?
O5 P2 K1 108.1(3) . 3_665 ?
K1 P2 K1 103.01(10) 3_675 3_665 ?
K1 P2 K1 89.32(9) 1_455 3_665 ?
P1 O1 Bi5 151.9(5) . . ?
P1 O1 K1 119.9(4) . 1_545 ?
Bi5 O1 K1 86.2(2) . 1_545 ?
P1 O2 Bi5 134.1(5) . 1_545 ?
P1 O3 Bi2 156.6(5) . . ?
P1 O3 Bi1 111.1(4) . . ?
Bi2 O3 Bi1 91.8(2) . . ?
P1 O4 Bi2 127.0(4) . 2_755 ?
P1 O4 Bi1 126.9(4) . 2_745 ?
Bi2 O4 Bi1 91.8(3) 2_755 2_745 ?
P2 O5 Bi3 113.4(4) . . ?
P2 O5 K1 160.6(5) . . ?
Bi3 O5 K1 86.0(2) . . ?
P2 O6 Bi5 145.1(5) . 1_465 ?
P2 O6 K1 98.8(4) . 3_675 ?
Bi5 O6 K1 115.2(3) 1_465 3_675 ?
P2 O6 K1 90.0(4) . 1_455 ?
Bi5 O6 K1 84.0(3) 1_465 1_455 ?
K1 O6 K1 113.6(3) 3_675 1_455 ?
P2 O7 Bi5 158.6(6) . 1_455 ?
P2 O7 K1 102.2(4) . 1_455 ?
Bi5 O7 K1 88.5(3) 1_455 1_455 ?
P2 O7 K1 91.6(4) . 3_665 ?
Bi5 O7 K1 102.1(3) 1_455 3_665 ?
K1 O7 K1 110.6(3) 1_455 3_665 ?
P2 O8 Bi4 118.9(4) . 3_665 ?
P2 O8 K1 98.9(4) . 3_675 ?
Bi4 O8 K1 92.9(2) 3_665 3_675 ?
P2 O8 K1 105.0(4) . 3_665 ?
Bi4 O8 K1 93.1(2) 3_665 3_665 ?
K1 O8 K1 148.7(3) 3_675 3_665 ?
Bi4 O9 Bi3 106.9(3) . . ?
Bi4 O9 Bi1 104.0(3) . . ?
Bi3 O9 Bi1 106.9(3) . . ?
Bi4 O9 K1 99.7(3) . . ?
Bi3 O9 K1 107.4(3) . . ?
Bi1 O9 K1 129.9(3) . . ?
Bi4 O10 Bi3 108.1(3) . 1_545 ?
Bi4 O10 Bi1 106.3(3) . . ?
Bi3 O10 Bi1 107.6(3) 1_545 . ?
Bi4 O10 K1 98.2(3) . 1_545 ?
Bi3 O10 K1 106.6(3) 1_545 1_545 ?
Bi1 O10 K1 128.5(3) . 1_545 ?
Bi1 O11 Bi2 110.7(3) . 2_655 ?
Bi1 O11 Bi2 113.8(4) . . ?
Bi2 O11 Bi2 112.2(4) 2_655 . ?
Bi1 O11 Bi3 104.7(4) . 1_545 ?
Bi2 O11 Bi3 111.5(4) 2_655 1_545 ?
Bi2 O11 Bi3 103.4(3) . 1_545 ?
Bi2 O12 Bi1 113.9(4) 1_565 . ?
Bi2 O12 Bi3 111.4(3) 1_565 . ?
Bi1 O12 Bi3 108.9(3) . . ?
Bi2 O12 Bi2 108.5(3) 1_565 2_655 ?
Bi1 O12 Bi2 101.8(3) . 2_655 ?
Bi3 O12 Bi2 111.9(4) . 2_655 ?
Bi5 O13 Bi4 113.9(4) 1_455 . ?

loop_
_geom_bond_atom_site_label_1
_geom_bond_atom_site_label_2
_geom_bond_distance
_geom_bond_site_symmetry_2
_geom_bond_publ_flag
Bi1 O11 2.204(8) . ?
Bi1 O12 2.241(8) . ?
Bi1 O10 2.275(8) . ?
Bi1 O9 2.355(8) . ?
Bi1 O4 2.675(8) 2_755 ?
Bi1 O3 2.725(8) . ?
Bi1 Bi4 3.5332(6) . ?
Bi1 Bi3 3.6034(6) 1_545 ?
Bi1 Bi3 3.6482(6) . ?
Bi2 O12 2.183(8) 1_545 ?
Bi2 O11 2.304(8) 2_645 ?
Bi2 O11 2.313(9) . ?
Bi2 O4 2.484(8) 2_745 ?
Bi2 O12 2.531(8) 2_645 ?
Bi2 O3 2.542(8) . ?
Bi2 Bi3 3.6567(6) 1_545 ?
Bi3 O9 2.185(8) . ?
Bi3 O10 2.190(8) 1_565 ?
Bi3 O12 2.242(8) . ?
Bi3 O11 2.345(9) 1_565 ?
Bi3 O5 2.668(8) . ?
Bi3 Bi4 3.4642(6) . ?
Bi3 Bi4 3.5044(6) 1_565 ?
Bi3 K1 4.035(2) . ?
Bi4 O9 2.126(8) . ?
Bi4 O10 2.139(8) . ?
Bi4 O13 2.263(8) . ?
Bi4 O8 2.360(7) 3_665 ?
Bi4 Bi5 3.6072(6) 1_455 ?
Bi4 K1 3.775(2) 1_545 ?
Bi4 K1 3.792(2) . ?
Bi4 K1 4.106(3) 3_665 ?
Bi5 O13 2.039(8) 1_655 ?
Bi5 O6 2.276(8) 1_645 ?
Bi5 O1 2.285(8) . ?
Bi5 O7 2.330(8) 1_655 ?
Bi5 O2 2.415(8) 1_565 ?
Bi5 K1 3.599(2) . ?
Bi5 K1 3.642(2) 1_545 ?
Bi5 K1 4.320(2) 3_765 ?
K1 O9 2.802(8) . ?
K1 O7 2.805(9) 1_655 ?
K1 O10 2.821(8) 1_565 ?
K1 O6 2.829(9) 3_675 ?
K1 O8 2.830(8) 3_675 ?
K1 O8 2.843(8) 3_665 ?
K1 O1 2.991(9) 1_565 ?
K1 O6 3.092(9) 1_655 ?
K1 O7 3.184(9) 3_665 ?
K1 O5 3.221(8) . ?
K1 P2 3.418(4) 3_675 ?
K1 P2 3.451(4) 1_655 ?
P1 O2 1.537(8) . ?
P1 O3 1.540(8) . ?
P1 O1 1.544(8) . ?
P1 O4 1.566(9) . ?
P2 O7 1.504(9) . ?
P2 O8 1.530(8) . ?
P2 O6 1.534(8) . ?
P2 O5 1.546(8) . ?
